data_4345926
loop_
_publ_author_name
'Gupta, Arvind Kumar'
'Akkarasamiyo, Sunisa'
'Orthaber, Andreas'

_publ_section_title
;
 Rich Coordination Chemistry of \p-Acceptor Dibenzoarsole Ligands.
;
_journal_issue 8
_journal_name_full 'Inorganic chemistry'
_journal_page_first 4505
_journal_page_last 4512
_journal_paper_doi 10.1021/acs.inorgchem.7b00100
_journal_volume 56
_journal_year 2017
_chemical_formula_sum 'C40 H30 As2 Cl14 Pd'
_chemical_formula_weight 1263.18
_space_group_crystal_system monoclinic
_space_group_IT_number 14
_space_group_name_Hall '-P 2ybc'
_space_group_name_H-M_alt 'P 1 21/c 1'
_symmetry_space_group_name_Hall '-P 2ybc'
_symmetry_space_group_name_H-M 'P 1 21/c 1'
_atom_sites_solution_hydrogens geom
_audit_creation_method SHELXL-2014/7
_cell_angle_alpha 90
_cell_angle_beta 98.622(3)
_cell_angle_gamma 90
_cell_formula_units_Z 4
_cell_length_a 18.3937(8)
_cell_length_b 9.7569(5)
_cell_length_c 26.0287(13)
_cell_measurement_reflns_used 3650
_cell_measurement_temperature 100(2)
_cell_measurement_theta_max 25.51
_cell_measurement_theta_min 2.23
_cell_volume 4618.5(4)
_computing_cell_refinement 'Bruker SAINT'
_computing_data_collection 'Bruker APEX2'
_computing_data_reduction 'Bruker SAINT'
_computing_molecular_graphics 'Bruker SHELXTL'
_computing_publication_material 'Bruker SHELXTL'
_computing_structure_refinement 'SHELXL-2014/7 (Sheldrick, 2014)'
_computing_structure_solution 'SHELXS-97 (Sheldrick, 2008)'
_diffrn_ambient_temperature 100(2)
_diffrn_measured_fraction_theta_full 0.999
_diffrn_measured_fraction_theta_max 0.999
_diffrn_measurement_device_type 'Bruker APEX-II CCD'
_diffrn_measurement_method '\f and \w scans'
_diffrn_radiation_type MoK\a
_diffrn_radiation_wavelength 0.71073
_diffrn_reflns_av_R_equivalents 0.0859
_diffrn_reflns_av_unetI/netI 0.0901
_diffrn_reflns_Laue_measured_fraction_full 0.999
_diffrn_reflns_Laue_measured_fraction_max 0.999
_diffrn_reflns_limit_h_max 21
_diffrn_reflns_limit_h_min -21
_diffrn_reflns_limit_k_max 11
_diffrn_reflns_limit_k_min -11
_diffrn_reflns_limit_l_max 30
_diffrn_reflns_limit_l_min -24
_diffrn_reflns_number 30727
_diffrn_reflns_point_group_measured_fraction_full 0.999
_diffrn_reflns_point_group_measured_fraction_max 0.999
_diffrn_reflns_theta_full 25.000
_diffrn_reflns_theta_max 25.000
_diffrn_reflns_theta_min 1.120
_exptl_absorpt_coefficient_mu 2.665
_exptl_absorpt_correction_T_max 0.7454
_exptl_absorpt_correction_T_min 0.5438
_exptl_absorpt_correction_type multi-scan
_exptl_absorpt_process_details SADABS
_exptl_crystal_colour orange
_exptl_crystal_density_diffrn 1.817
_exptl_crystal_description block
_exptl_crystal_F_000 2480
_exptl_crystal_size_max 0.36
_exptl_crystal_size_mid 0.24
_exptl_crystal_size_min 0.22
_refine_diff_density_max 0.724
_refine_diff_density_min -1.463
_refine_diff_density_rms 0.143
_refine_ls_extinction_method none
_refine_ls_goodness_of_fit_ref 1.018
_refine_ls_hydrogen_treatment constr
_refine_ls_matrix_type full
_refine_ls_number_parameters 514
_refine_ls_number_reflns 8122
_refine_ls_number_restraints 0
_refine_ls_restrained_S_all 1.018
_refine_ls_R_factor_all 0.0898
_refine_ls_R_factor_gt 0.0504
_refine_ls_shift/su_max 0.001
_refine_ls_shift/su_mean 0.000
_refine_ls_structure_factor_coef Fsqd
_refine_ls_weighting_details 'w=1/[\s^2^(Fo^2^)+(0.0396P)^2^+9.5745P] where P=(Fo^2^+2Fc^2^)/3'
_refine_ls_weighting_scheme calc
_refine_ls_wR_factor_gt 0.1004
_refine_ls_wR_factor_ref 0.1155
_reflns_Friedel_coverage 0.000
_reflns_number_gt 5455
_reflns_number_total 8122
_reflns_threshold_expression 'I > 2\s(I)'
_cod_data_source_file ic7b00100_si_004.cif
_cod_data_source_block 10
_cod_depositor_comments 'Adding full bibliography for 4345925--4345927.cif.'
_cod_database_code 4345926
_shelx_shelxl_version_number 2014/7
_shelx_space_group_comment
;
The symmetry employed for this shelxl refinement is uniquely defined
by the following loop, which should always be used as a source of
symmetry information in preference to the above space-group names.
They are only intended as comments.
;

loop_
_space_group_symop_operation_xyz
'x, y, z'
'-x, y+1/2, -z+1/2'
'-x, -y, -z'
'x, -y-1/2, z-1/2'

loop_
_atom_site_label
_atom_site_type_symbol
_atom_site_fract_x
_atom_site_fract_y
_atom_site_fract_z
_atom_site_U_iso_or_equiv
_atom_site_adp_type
_atom_site_occupancy
_atom_site_site_symmetry_order
_atom_site_calc_flag
_atom_site_refinement_flags_posn
_atom_site_refinement_flags_adp
Pd1 Pd 0.77275(3) 0.34492(5) 0.50992(2) 0.01782(14) Uani 1 1 d . .
As1 As 0.81588(3) 0.19931(7) 0.44873(3) 0.01774(17) Uani 1 1 d . .
As2 As 0.67907(3) 0.42975(7) 0.44738(3) 0.01758(17) Uani 1 1 d . .
Cl1 Cl 0.87471(8) 0.27488(17) 0.56802(6) 0.0230(4) Uani 1 1 d . .
Cl2 Cl 0.73453(9) 0.49027(17) 0.57159(6) 0.0253(4) Uani 1 1 d . .
C1 C 0.5859(3) 0.3393(7) 0.4284(2) 0.0201(15) Uani 1 1 d . .
C2 C 0.5713(4) 0.2027(7) 0.4174(2) 0.0213(15) Uani 1 1 d . .
H2 H 0.6103 0.1386 0.4186 0.026 Uiso 1 1 calc R U
C3 C 0.4991(4) 0.1603(7) 0.4045(2) 0.0262(17) Uani 1 1 d . .
H3 H 0.4888 0.0669 0.3959 0.031 Uiso 1 1 calc R U
C4 C 0.4420(4) 0.2518(7) 0.4041(3) 0.0280(17) Uani 1 1 d . .
H4 H 0.3927 0.2214 0.3951 0.034 Uiso 1 1 calc R U
C5 C 0.4563(4) 0.3883(7) 0.4168(2) 0.0221(16) Uani 1 1 d . .
H5 H 0.4168 0.4509 0.4168 0.027 Uiso 1 1 calc R U
C6 C 0.5281(3) 0.4331(7) 0.4294(2) 0.0216(16) Uani 1 1 d . .
C7 C 0.5506(3) 0.5742(7) 0.4456(2) 0.0184(15) Uani 1 1 d . .
C8 C 0.6268(3) 0.5953(7) 0.4597(2) 0.0200(15) Uani 1 1 d . .
C9 C 0.6548(4) 0.7214(7) 0.4767(2) 0.0225(16) Uani 1 1 d . .
H9 H 0.7062 0.7337 0.4868 0.027 Uiso 1 1 calc R U
C10 C 0.6070(4) 0.8284(7) 0.4789(3) 0.0248(16) Uani 1 1 d . .
H10 H 0.6252 0.9161 0.4903 0.030 Uiso 1 1 calc R U
C11 C 0.5319(4) 0.8086(7) 0.4645(3) 0.0297(18) Uani 1 1 d . .
H11 H 0.4994 0.8838 0.4656 0.036 Uiso 1 1 calc R U
C12 C 0.5037(4) 0.6830(7) 0.4487(3) 0.0249(17) Uani 1 1 d . .
H12 H 0.4521 0.6709 0.4399 0.030 Uiso 1 1 calc R U
C13 C 0.7232(3) 0.4748(7) 0.3858(2) 0.0192(15) Uani 1 1 d . .
C14 C 0.7465(4) 0.6102(7) 0.3808(3) 0.0250(16) Uani 1 1 d . .
H14 H 0.7368 0.6772 0.4054 0.030 Uiso 1 1 calc R U
C15 C 0.7831(3) 0.6471(7) 0.3407(3) 0.0245(16) Uani 1 1 d . .
H15 H 0.7999 0.7386 0.3384 0.029 Uiso 1 1 calc R U
C16 C 0.7957(4) 0.5525(7) 0.3037(3) 0.0260(17) Uani 1 1 d . .
H16 H 0.8201 0.5789 0.2756 0.031 Uiso 1 1 calc R U
C17 C 0.7719(3) 0.4169(7) 0.3080(3) 0.0232(16) Uani 1 1 d . .
H17 H 0.7802 0.3509 0.2827 0.028 Uiso 1 1 calc R U
C18 C 0.7363(3) 0.3788(6) 0.3494(2) 0.0174(15) Uani 1 1 d . .
C19 C 0.7130(3) 0.2309(7) 0.3512(2) 0.0206(15) Uani 1 1 d . .
C20 C 0.7446(3) 0.1393(6) 0.3901(2) 0.0172(15) Uani 1 1 d . .
C21 C 0.7217(3) 0.0020(6) 0.3876(2) 0.0204(15) Uani 1 1 d . .
H21 H 0.7443 -0.0620 0.4125 0.025 Uiso 1 1 calc R U
C22 C 0.6662(4) -0.0403(7) 0.3491(3) 0.0268(17) Uani 1 1 d . .
H22 H 0.6490 -0.1321 0.3488 0.032 Uiso 1 1 calc R U
C23 C 0.6358(4) 0.0496(7) 0.3112(2) 0.0236(16) Uani 1 1 d . .
H23 H 0.5985 0.0195 0.2844 0.028 Uiso 1 1 calc R U
C24 C 0.6597(3) 0.1832(7) 0.3124(3) 0.0234(16) Uani 1 1 d . .
H24 H 0.6389 0.2443 0.2857 0.028 Uiso 1 1 calc R U
C25 C 0.8540(3) 0.0260(6) 0.4771(3) 0.0197(15) Uani 1 1 d . .
C26 C 0.9136(4) -0.0346(7) 0.4606(3) 0.0272(17) Uani 1 1 d . .
H26 H 0.9382 0.0094 0.4355 0.033 Uiso 1 1 calc R U
C27 C 0.9381(4) -0.1625(7) 0.4812(3) 0.0310(18) Uani 1 1 d . .
H27 H 0.9792 -0.2058 0.4699 0.037 Uiso 1 1 calc R U
C28 C 0.9025(4) -0.2242(8) 0.5173(3) 0.0340(19) Uani 1 1 d . .
H28 H 0.9188 -0.3113 0.5308 0.041 Uiso 1 1 calc R U
C29 C 0.8437(4) -0.1628(7) 0.5345(3) 0.0329(19) Uani 1 1 d . .
H29 H 0.8195 -0.2078 0.5595 0.039 Uiso 1 1 calc R U
C30 C 0.8190(4) -0.0345(7) 0.5155(3) 0.0265(17) Uani 1 1 d . .
H30 H 0.7795 0.0104 0.5283 0.032 Uiso 1 1 calc R U
C31 C 0.8919(3) 0.2892(6) 0.4184(2) 0.0179(15) Uani 1 1 d . .
C32 C 0.9173(3) 0.2388(7) 0.3742(3) 0.0235(16) Uani 1 1 d . .
H32 H 0.8979 0.1557 0.3588 0.028 Uiso 1 1 calc R U
C33 C 0.9700(4) 0.3086(7) 0.3529(3) 0.0248(16) Uani 1 1 d . .
H33 H 0.9879 0.2721 0.3234 0.030 Uiso 1 1 calc R U
C34 C 0.9975(4) 0.4316(7) 0.3738(3) 0.0274(17) Uani 1 1 d . .
H34 H 1.0337 0.4801 0.3586 0.033 Uiso 1 1 calc R U
C35 C 0.9718(4) 0.4836(7) 0.4174(3) 0.0272(17) Uani 1 1 d . .
H35 H 0.9903 0.5682 0.4320 0.033 Uiso 1 1 calc R U
C36 C 0.9190(3) 0.4121(6) 0.4397(3) 0.0224(16) Uani 1 1 d . .
H36 H 0.9016 0.4477 0.4695 0.027 Uiso 1 1 calc R U
C1S C 0.7249(4) 0.1651(7) 0.6290(3) 0.0285(17) Uani 1 1 d . .
H1S H 0.7634 0.2228 0.6163 0.034 Uiso 1 1 calc R U
Cl3 Cl 0.65874(10) 0.1194(2) 0.57539(8) 0.0386(5) Uani 1 1 d . .
Cl4 Cl 0.68388(12) 0.2600(2) 0.67394(8) 0.0413(5) Uani 1 1 d . .
Cl5 Cl 0.76660(10) 0.0147(2) 0.65727(8) 0.0378(5) Uani 1 1 d . .
C2S C 0.5857(4) 0.8635(8) 0.7648(3) 0.0359(19) Uani 1 1 d . .
H2S H 0.6354 0.8270 0.7791 0.043 Uiso 1 1 calc R U
Cl6 Cl 0.59655(11) 0.9930(2) 0.72006(8) 0.0405(5) Uani 1 1 d . .
Cl7 Cl 0.54489(12) 0.9260(3) 0.81628(8) 0.0582(7) Uani 1 1 d . .
Cl8 Cl 0.53289(10) 0.7282(2) 0.73342(8) 0.0404(5) Uani 1 1 d . .
C3S C 0.9527(4) 0.3622(7) 0.1795(3) 0.0315(18) Uani 1 1 d . .
H3S H 0.9204 0.3922 0.1471 0.038 Uiso 1 1 calc R U
Cl9 Cl 0.97038(10) 0.50454(19) 0.22160(7) 0.0348(5) Uani 1 1 d . .
Cl10 Cl 0.90686(10) 0.23471(19) 0.20993(7) 0.0341(5) Uani 1 1 d . .
Cl11 Cl 1.03547(10) 0.2990(2) 0.16296(8) 0.0409(5) Uani 1 1 d . .
C4S C 0.7874(3) 0.9249(7) 0.2028(3) 0.0260(17) Uani 1 1 d . .
H4S H 0.7876 0.9962 0.1752 0.031 Uiso 1 1 calc R U
Cl12 Cl 0.85212(10) 0.79787(19) 0.19345(8) 0.0364(5) Uani 1 1 d . .
Cl13 Cl 0.81119(10) 1.00382(19) 0.26371(7) 0.0311(4) Uani 1 1 d . .
Cl14 Cl 0.69866(10) 0.8549(2) 0.19735(7) 0.0370(5) Uani 1 1 d . .

loop_
_atom_site_aniso_label
_atom_site_aniso_U_11
_atom_site_aniso_U_22
_atom_site_aniso_U_33
_atom_site_aniso_U_23
_atom_site_aniso_U_13
_atom_site_aniso_U_12
Pd1 0.0218(3) 0.0184(3) 0.0132(3) -0.0006(2) 0.0023(2) 0.0006(2)
As1 0.0209(4) 0.0172(4) 0.0151(4) -0.0002(3) 0.0026(3) 0.0008(3)
As2 0.0215(4) 0.0172(4) 0.0141(4) -0.0001(3) 0.0029(3) 0.0012(3)
Cl1 0.0239(9) 0.0276(10) 0.0166(9) 0.0015(8) -0.0003(7) 0.0012(7)
Cl2 0.0351(10) 0.0266(10) 0.0144(9) -0.0024(8) 0.0041(7) 0.0068(8)
C1 0.025(4) 0.025(4) 0.011(4) 0.002(3) 0.006(3) 0.000(3)
C2 0.025(4) 0.019(4) 0.021(4) 0.001(3) 0.007(3) 0.006(3)
C3 0.034(4) 0.028(4) 0.017(4) -0.001(3) 0.005(3) -0.007(3)
C4 0.028(4) 0.039(5) 0.016(4) 0.007(4) -0.001(3) -0.006(3)
C5 0.025(4) 0.027(4) 0.015(4) 0.003(3) 0.003(3) 0.006(3)
C6 0.028(4) 0.024(4) 0.015(4) 0.004(3) 0.009(3) 0.004(3)
C7 0.033(4) 0.018(4) 0.006(3) 0.000(3) 0.009(3) 0.003(3)
C8 0.028(4) 0.024(4) 0.007(3) 0.002(3) 0.000(3) 0.006(3)
C9 0.027(4) 0.027(4) 0.014(4) -0.006(3) 0.006(3) -0.004(3)
C10 0.042(4) 0.015(4) 0.018(4) 0.002(3) 0.006(3) 0.006(3)
C11 0.042(5) 0.026(4) 0.021(4) -0.005(3) 0.005(3) 0.016(3)
C12 0.025(4) 0.034(4) 0.017(4) -0.003(3) 0.006(3) 0.009(3)
C13 0.027(4) 0.020(4) 0.012(4) -0.002(3) 0.005(3) 0.002(3)
C14 0.028(4) 0.026(4) 0.021(4) -0.001(3) 0.004(3) 0.002(3)
C15 0.024(4) 0.022(4) 0.028(4) 0.004(4) 0.003(3) 0.001(3)
C16 0.028(4) 0.028(4) 0.023(4) 0.002(4) 0.006(3) 0.001(3)
C17 0.030(4) 0.022(4) 0.018(4) -0.001(3) 0.004(3) 0.005(3)
C18 0.014(3) 0.018(4) 0.020(4) 0.006(3) 0.001(3) 0.004(3)
C19 0.023(4) 0.023(4) 0.016(4) -0.002(3) 0.001(3) 0.001(3)
C20 0.015(3) 0.019(4) 0.020(4) 0.003(3) 0.008(3) 0.002(3)
C21 0.030(4) 0.016(4) 0.015(4) 0.002(3) 0.000(3) 0.004(3)
C22 0.029(4) 0.019(4) 0.031(4) -0.002(3) 0.003(3) -0.002(3)
C23 0.027(4) 0.032(4) 0.011(4) -0.006(3) -0.001(3) 0.003(3)
C24 0.020(4) 0.026(4) 0.025(4) 0.001(3) 0.007(3) 0.006(3)
C25 0.023(4) 0.016(4) 0.019(4) -0.002(3) 0.001(3) 0.000(3)
C26 0.031(4) 0.020(4) 0.030(4) -0.006(3) 0.003(3) 0.002(3)
C27 0.035(4) 0.019(4) 0.037(5) -0.002(4) -0.001(4) 0.009(3)
C28 0.045(5) 0.024(4) 0.029(5) 0.003(4) -0.005(4) 0.007(4)
C29 0.040(4) 0.023(4) 0.033(5) 0.006(4) -0.004(4) -0.003(4)
C30 0.030(4) 0.024(4) 0.024(4) -0.006(3) -0.001(3) -0.001(3)
C31 0.018(3) 0.016(3) 0.019(4) 0.003(3) 0.001(3) 0.001(3)
C32 0.024(4) 0.022(4) 0.023(4) 0.002(3) -0.002(3) -0.001(3)
C33 0.029(4) 0.027(4) 0.019(4) 0.001(3) 0.006(3) 0.000(3)
C34 0.027(4) 0.024(4) 0.031(5) 0.007(4) 0.006(3) 0.000(3)
C35 0.030(4) 0.021(4) 0.030(4) 0.001(4) 0.003(3) 0.000(3)
C36 0.026(4) 0.016(4) 0.026(4) 0.001(3) 0.006(3) -0.001(3)
C1S 0.034(4) 0.027(4) 0.024(4) 0.002(4) 0.003(3) 0.000(3)
Cl3 0.0317(10) 0.0402(12) 0.0406(12) -0.0126(10) -0.0049(9) 0.0059(9)
Cl4 0.0661(14) 0.0306(11) 0.0320(12) -0.0037(9) 0.0226(10) -0.0033(10)
Cl5 0.0412(11) 0.0347(11) 0.0377(12) 0.0091(10) 0.0066(9) 0.0029(9)
C2S 0.036(4) 0.042(5) 0.029(5) 0.001(4) 0.002(3) 0.001(4)
Cl6 0.0502(12) 0.0360(12) 0.0369(12) -0.0013(10) 0.0116(9) -0.0055(9)
Cl7 0.0566(14) 0.0916(19) 0.0270(12) -0.0066(13) 0.0086(10) -0.0006(13)
Cl8 0.0372(11) 0.0319(11) 0.0520(14) 0.0073(10) 0.0064(9) -0.0001(9)
C3S 0.037(4) 0.028(4) 0.029(4) -0.001(4) 0.004(3) -0.008(3)
Cl9 0.0453(11) 0.0260(10) 0.0327(11) -0.0057(9) 0.0043(9) -0.0040(8)
Cl10 0.0452(11) 0.0299(11) 0.0261(11) 0.0041(9) 0.0016(8) -0.0079(8)
Cl11 0.0300(10) 0.0502(13) 0.0418(12) -0.0179(11) 0.0034(9) 0.0002(9)
C4S 0.024(4) 0.031(4) 0.024(4) 0.002(3) 0.004(3) -0.002(3)
Cl12 0.0375(11) 0.0315(11) 0.0419(12) -0.0029(9) 0.0117(9) 0.0030(8)
Cl13 0.0348(10) 0.0329(11) 0.0250(10) -0.0016(9) 0.0024(8) -0.0025(8)
Cl14 0.0292(10) 0.0454(12) 0.0357(12) -0.0003(10) 0.0026(8) -0.0080(9)

loop_
_atom_type_symbol
_atom_type_description
_atom_type_scat_dispersion_real
_atom_type_scat_dispersion_imag
_atom_type_scat_source
C C 0.0033 0.0016 'International Tables Vol C Tables 4.2.6.8 and 6.1.1.4'
H H 0.0000 0.0000 'International Tables Vol C Tables 4.2.6.8 and 6.1.1.4'
Cl Cl 0.1484 0.1585 'International Tables Vol C Tables 4.2.6.8 and 6.1.1.4'
As As 0.0499 2.0058 'International Tables Vol C Tables 4.2.6.8 and 6.1.1.4'
Pd Pd -0.9988 1.0072 'International Tables Vol C Tables 4.2.6.8 and 6.1.1.4'

loop_
_geom_angle_atom_site_label_1
_geom_angle_atom_site_label_2
_geom_angle_atom_site_label_3
_geom_angle
Cl2 Pd1 Cl1 91.61(6)
Cl2 Pd1 As2 89.84(5)
Cl1 Pd1 As2 173.86(5)
Cl2 Pd1 As1 177.95(5)
Cl1 Pd1 As1 86.68(5)
As2 Pd1 As1 91.75(3)
C31 As1 C25 108.1(3)
C31 As1 C20 105.1(3)
C25 As1 C20 101.5(3)
C31 As1 Pd1 110.0(2)
C25 As1 Pd1 114.1(2)
C20 As1 Pd1 117.10(18)
C1 As2 C8 88.8(3)
C1 As2 C13 110.8(3)
C8 As2 C13 103.1(3)
C1 As2 Pd1 123.49(19)
C8 As2 Pd1 120.96(18)
C13 As2 Pd1 107.30(19)
C2 C1 C6 120.5(6)
C2 C1 As2 129.3(5)
C6 C1 As2 110.1(5)
C1 C2 C3 119.3(6)
C1 C2 H2 120.3
C3 C2 H2 120.3
C4 C3 C2 120.7(7)
C4 C3 H3 119.6
C2 C3 H3 119.6
C3 C4 C5 120.2(6)
C3 C4 H4 119.9
C5 C4 H4 119.9
C6 C5 C4 120.0(6)
C6 C5 H5 120.0
C4 C5 H5 120.0
C5 C6 C1 119.2(6)
C5 C6 C7 125.3(6)
C1 C6 C7 115.5(6)
C12 C7 C8 118.7(6)
C12 C7 C6 125.6(6)
C8 C7 C6 115.7(6)
C9 C8 C7 121.5(6)
C9 C8 As2 128.8(5)
C7 C8 As2 109.6(5)
C10 C9 C8 118.7(6)
C10 C9 H9 120.6
C8 C9 H9 120.6
C9 C10 C11 120.0(6)
C9 C10 H10 120.0
C11 C10 H10 120.0
C12 C11 C10 121.5(6)
C12 C11 H11 119.2
C10 C11 H11 119.2
C11 C12 C7 119.6(6)
C11 C12 H12 120.2
C7 C12 H12 120.2
C18 C13 C14 119.3(6)
C18 C13 As2 123.3(5)
C14 C13 As2 117.3(5)
C15 C14 C13 120.6(7)
C15 C14 H14 119.7
C13 C14 H14 119.7
C14 C15 C16 120.6(7)
C14 C15 H15 119.7
C16 C15 H15 119.7
C15 C16 C17 119.2(6)
C15 C16 H16 120.4
C17 C16 H16 120.4
C18 C17 C16 120.1(6)
C18 C17 H17 119.9
C16 C17 H17 119.9
C13 C18 C17 120.1(6)
C13 C18 C19 123.3(6)
C17 C18 C19 116.6(6)
C24 C19 C20 119.0(6)
C24 C19 C18 118.3(6)
C20 C19 C18 122.7(6)
C21 C20 C19 118.9(6)
C21 C20 As1 119.1(5)
C19 C20 As1 122.0(5)
C22 C21 C20 120.2(6)
C22 C21 H21 119.9
C20 C21 H21 119.9
C23 C22 C21 120.4(6)
C23 C22 H22 119.8
C21 C22 H22 119.8
C22 C23 C24 119.8(6)
C22 C23 H23 120.1
C24 C23 H23 120.1
C23 C24 C19 121.7(6)
C23 C24 H24 119.2
C19 C24 H24 119.2
C26 C25 C30 121.2(6)
C26 C25 As1 121.3(5)
C30 C25 As1 117.5(5)
C25 C26 C27 119.3(7)
C25 C26 H26 120.3
C27 C26 H26 120.3
C28 C27 C26 119.7(7)
C28 C27 H27 120.2
C26 C27 H27 120.2
C27 C28 C29 121.1(7)
C27 C28 H28 119.5
C29 C28 H28 119.5
C28 C29 C30 120.5(7)
C28 C29 H29 119.7
C30 C29 H29 119.7
C29 C30 C25 118.1(7)
C29 C30 H30 121.0
C25 C30 H30 121.0
C36 C31 C32 119.4(6)
C36 C31 As1 118.2(5)
C32 C31 As1 122.3(5)
C33 C32 C31 120.3(6)
C33 C32 H32 119.9
C31 C32 H32 119.9
C32 C33 C34 120.8(7)
C32 C33 H33 119.6
C34 C33 H33 119.6
C33 C34 C35 119.3(7)
C33 C34 H34 120.3
C35 C34 H34 120.3
C34 C35 C36 120.1(7)
C34 C35 H35 119.9
C36 C35 H35 119.9
C31 C36 C35 120.0(6)
C31 C36 H36 120.0
C35 C36 H36 120.0
Cl4 C1S Cl3 110.3(4)
Cl4 C1S Cl5 111.4(4)
Cl3 C1S Cl5 109.0(4)
Cl4 C1S H1S 108.7
Cl3 C1S H1S 108.7
Cl5 C1S H1S 108.7
Cl7 C2S Cl6 111.4(4)
Cl7 C2S Cl8 110.3(4)
Cl6 C2S Cl8 110.0(4)
Cl7 C2S H2S 108.4
Cl6 C2S H2S 108.4
Cl8 C2S H2S 108.4
Cl11 C3S Cl10 110.8(4)
Cl11 C3S Cl9 110.0(4)
Cl10 C3S Cl9 109.5(4)
Cl11 C3S H3S 108.9
Cl10 C3S H3S 108.9
Cl9 C3S H3S 108.9
Cl14 C4S Cl13 110.2(4)
Cl14 C4S Cl12 110.8(4)
Cl13 C4S Cl12 110.6(4)
Cl14 C4S H4S 108.4
Cl13 C4S H4S 108.4
Cl12 C4S H4S 108.4

loop_
_geom_bond_atom_site_label_1
_geom_bond_atom_site_label_2
_geom_bond_distance
Pd1 Cl2 2.3280(17)
Pd1 Cl1 2.3282(16)
Pd1 As2 2.3373(8)
Pd1 As1 2.3587(8)
As1 C31 1.919(6)
As1 C25 1.934(6)
As1 C20 1.947(6)
As2 C1 1.925(6)
As2 C8 1.931(6)
As2 C13 1.952(6)
C1 C2 1.381(9)
C1 C6 1.406(9)
C2 C3 1.382(9)
C2 H2 0.9500
C3 C4 1.378(9)
C3 H3 0.9500
C4 C5 1.387(9)
C4 H4 0.9500
C5 C6 1.383(9)
C5 H5 0.9500
C6 C7 1.481(9)
C7 C12 1.377(9)
C7 C8 1.409(9)
C8 C9 1.381(9)
C9 C10 1.372(9)
C9 H9 0.9500
C10 C11 1.389(9)
C10 H10 0.9500
C11 C12 1.370(9)
C11 H11 0.9500
C12 H12 0.9500
C13 C18 1.378(9)
C13 C14 1.401(9)
C14 C15 1.372(9)
C14 H14 0.9500
C15 C16 1.379(9)
C15 H15 0.9500
C16 C17 1.404(9)
C16 H16 0.9500
C17 C18 1.393(9)
C17 H17 0.9500
C18 C19 1.509(9)
C19 C24 1.379(9)
C19 C20 1.409(9)
C20 C21 1.403(9)
C21 C22 1.382(9)
C21 H21 0.9500
C22 C23 1.373(9)
C22 H22 0.9500
C23 C24 1.374(9)
C23 H23 0.9500
C24 H24 0.9500
C25 C26 1.370(9)
C25 C30 1.398(9)
C26 C27 1.405(9)
C26 H26 0.9500
C27 C28 1.364(10)
C27 H27 0.9500
C28 C29 1.369(10)
C28 H28 0.9500
C29 C30 1.397(9)
C29 H29 0.9500
C30 H30 0.9500
C31 C36 1.383(9)
C31 C32 1.393(9)
C32 C33 1.368(9)
C32 H32 0.9500
C33 C34 1.382(9)
C33 H33 0.9500
C34 C35 1.387(9)
C34 H34 0.9500
C35 C36 1.391(9)
C35 H35 0.9500
C36 H36 0.9500
C1S Cl4 1.750(7)
C1S Cl3 1.764(7)
C1S Cl5 1.765(7)
C1S H1S 1.0000
C2S Cl7 1.741(8)
C2S Cl6 1.751(8)
C2S Cl8 1.765(8)
C2S H2S 1.0000
C3S Cl11 1.755(7)
C3S Cl10 1.756(7)
C3S Cl9 1.768(7)
C3S H3S 1.0000
C4S Cl14 1.756(6)
C4S Cl13 1.758(7)
C4S Cl12 1.761(7)
C4S H4S 1.0000
